data_4341088
loop_
_publ_author_name
'Bolotin, Dmitrii S.'
'Kulish, Kirill I.'
'Bokach, Nadezhda A.'
'Starova, Galina L.'
'Gurzhiy, Vladislav V.'
'Kukushkin, Vadim Yu'

_publ_section_title
;
 Zinc(II)-Mediated Nitrile-Amidoxime Coupling Gives New Insights into
 H(+)-Assisted Generation of 1,2,4-Oxadiazoles.
;
_journal_issue 19
_journal_name_full 'Inorganic chemistry'
_journal_page_first 10312
_journal_page_last 10324
_journal_paper_doi 10.1021/ic501333s
_journal_volume 53
_journal_year 2014
_chemical_formula_moiety 'C7 H14 Cl2 N4 O2 Zn'
_chemical_formula_sum 'C7 H14 Cl2 N4 O2 Zn'
_chemical_formula_weight 322.49
_chemical_name_systematic
;
 ?
;
_space_group_crystal_system triclinic
_space_group_IT_number 2
_space_group_name_Hall '-P 1'
_space_group_name_H-M_alt 'P -1'
_symmetry_space_group_name_Hall '-P 1'
_symmetry_space_group_name_H-M 'P -1'
_atom_sites_solution_hydrogens geom
_atom_sites_solution_primary direct
_audit_creation_date 2014-01-15
_audit_creation_method
;
Olex2 1.2
(compiled 2013.12.10 svn.r2850 for OlexSys, GUI svn.r4736)
;
_cell_angle_alpha 90.408(3)
_cell_angle_beta 91.919(3)
_cell_angle_gamma 91.267(3)
_cell_formula_units_Z 2
_cell_length_a 7.6019(3)
_cell_length_b 7.8524(3)
_cell_length_c 10.6158(4)
_cell_measurement_reflns_used 4196
_cell_measurement_temperature 100(2)
_cell_measurement_theta_max 31.8144
_cell_measurement_theta_min 2.5893
_cell_volume 633.16(4)
_computing_cell_refinement
;
CrysAlisPro, Agilent Technologies,
Version 1.171.36.20 (release 27-06-2012 CrysAlis171 .NET)
(compiled Jul 11 2012,15:38:31)
;
_computing_data_collection
;
CrysAlisPro, Agilent Technologies,
Version 1.171.36.20 (release 27-06-2012 CrysAlis171 .NET)
(compiled Jul 11 2012,15:38:31)
;
_computing_data_reduction
;
CrysAlisPro, Agilent Technologies,
Version 1.171.36.20 (release 27-06-2012 CrysAlis171 .NET)
(compiled Jul 11 2012,15:38:31)
;
_computing_molecular_graphics 'Olex2 (Dolomanov et al., 2009)'
_computing_publication_material 'Olex2 (Dolomanov et al., 2009)'
_computing_structure_refinement 'ShelXL (Sheldrick, 2008)'
_computing_structure_solution 'ShelXS (Sheldrick, 2008)'
_diffrn_ambient_temperature 100(2)
_diffrn_detector_area_resol_mean 16.2096
_diffrn_measured_fraction_theta_full 1.000
_diffrn_measured_fraction_theta_max 1.000
_diffrn_measurement_device_type 'Xcalibur, Eos'
_diffrn_measurement_method '\w scans'
_diffrn_orient_matrix_UB_11 0.0788770000
_diffrn_orient_matrix_UB_12 0.0179444000
_diffrn_orient_matrix_UB_13 -0.0317012000
_diffrn_orient_matrix_UB_21 -0.0162025000
_diffrn_orient_matrix_UB_22 0.0884470000
_diffrn_orient_matrix_UB_23 0.0040723000
_diffrn_orient_matrix_UB_31 0.0472850000
_diffrn_orient_matrix_UB_32 0.0043628000
_diffrn_orient_matrix_UB_33 0.0587200000
_diffrn_radiation_monochromator graphite
_diffrn_radiation_type MoK\a
_diffrn_radiation_wavelength 0.71073
_diffrn_reflns_av_R_equivalents 0.0361
_diffrn_reflns_av_unetI/netI 0.0378
_diffrn_reflns_Laue_measured_fraction_full 1.000
_diffrn_reflns_Laue_measured_fraction_max 1.000
_diffrn_reflns_limit_h_max 9
_diffrn_reflns_limit_h_min -9
_diffrn_reflns_limit_k_max 10
_diffrn_reflns_limit_k_min -10
_diffrn_reflns_limit_l_max 13
_diffrn_reflns_limit_l_min -13
_diffrn_reflns_number 10474
_diffrn_reflns_point_group_measured_fraction_full 1.000
_diffrn_reflns_point_group_measured_fraction_max 1.000
_diffrn_reflns_theta_full 25.242
_diffrn_reflns_theta_max 27.493
_diffrn_reflns_theta_min 2.595
_diffrn_source 'Enhance (Mo) X-ray Source'
_exptl_absorpt_coefficient_mu 2.353
_exptl_absorpt_correction_T_max 1.00000
_exptl_absorpt_correction_T_min 0.97387
_exptl_absorpt_correction_type multi-scan
_exptl_absorpt_process_details
;
CrysAlisPro, Agilent Technologies,
Version 1.171.36.20 (release 27-06-2012 CrysAlis171 .NET)
(compiled Jul 11 2012,15:38:31)
Empirical absorption correction using spherical harmonics,
 implemented in SCALE3 ABSPACK scaling algorithm.
;
_exptl_crystal_colour 'translucent colorless'
_exptl_crystal_density_diffrn 1.692
_exptl_crystal_density_method 'not measured'
_exptl_crystal_description prism
_exptl_crystal_F_000 328
_exptl_crystal_size_max 0.31
_exptl_crystal_size_mid 0.24
_exptl_crystal_size_min 0.16
_refine_diff_density_max 0.434
_refine_diff_density_min -0.336
_refine_diff_density_rms 0.075
_refine_ls_extinction_method none
_refine_ls_goodness_of_fit_ref 1.062
_refine_ls_hydrogen_treatment mixed
_refine_ls_matrix_type full
_refine_ls_number_parameters 146
_refine_ls_number_reflns 2901
_refine_ls_number_restraints 0
_refine_ls_restrained_S_all 1.062
_refine_ls_R_factor_all 0.0353
_refine_ls_R_factor_gt 0.0276
_refine_ls_shift/su_max 0.000
_refine_ls_shift/su_mean 0.000
_refine_ls_structure_factor_coef Fsqd
_refine_ls_weighting_details 'w=1/[\s^2^(Fo^2^)+(0.0200P)^2^+0.1480P] where P=(Fo^2^+2Fc^2^)/3'
_refine_ls_weighting_scheme calc
_refine_ls_wR_factor_gt 0.0531
_refine_ls_wR_factor_ref 0.0557
_reflns_Friedel_coverage 0.000
_reflns_number_gt 2534
_reflns_number_total 2901
_reflns_threshold_expression 'I > 2\s(I)'
_cod_data_source_file ic501333s_si_001.cif
_cod_data_source_block 3c
_cod_depositor_comments 'Adding full bibliography for 4341086--4341092.cif.'
_cod_database_code 4341088
_shelxl_version_number 2013-4
_shelx_space_group_comment
;
The symmetry employed for this shelxl refinement is uniquely defined
by the following loop, which should always be used as a source of
symmetry information in preference to the above space-group names.
They are only intended as comments.
;
_reflns_odcompleteness_completeness 99.97
_reflns_odcompleteness_iscentric 1
_reflns_odcompleteness_theta 29.51
_olex2_refinement_description
;
1. Fixed Uiso
 At 1.2 times of:
  All C(H,H) groups, All N(H) groups, All N(H,H) groups
 At 1.5 times of:
  All C(H,H,H) groups
2.a Secondary CH2 refined with riding coordinates:
 C4(H4C,H4D), C5(H5A,H5B), C6(H6A,H6B), C7(H7A,H7B)
2.b Aromatic/amide H refined with riding coordinates:
 N1(H1)
2.c X=CH2 refined with riding coordinates:
 N4(H4A,H4B)
2.d Idealised Me refined as rotating group:
 C3(H3A,H3B,H3C)
;

loop_
_space_group_symop_operation_xyz
'x, y, z'
'-x, -y, -z'

loop_
_atom_site_label
_atom_site_type_symbol
_atom_site_fract_x
_atom_site_fract_y
_atom_site_fract_z
_atom_site_U_iso_or_equiv
_atom_site_adp_type
_atom_site_occupancy
_atom_site_site_symmetry_order
_atom_site_calc_flag
_atom_site_refinement_flags_posn
Zn1 Zn 0.72279(3) 0.68884(3) -0.10595(2) 0.01244(7) Uani 1 1 d .
Cl1 Cl 0.67290(7) 0.44878(6) -0.21291(5) 0.01888(12) Uani 1 1 d .
Cl2 Cl 0.60802(6) 0.90990(6) -0.21520(5) 0.01489(11) Uani 1 1 d .
O1 O 0.98004(18) 0.80712(18) 0.08324(13) 0.0145(3) Uani 1 1 d .
O2 O 0.90202(19) 0.73557(19) 0.52481(13) 0.0189(3) Uani 1 1 d .
N1 N 0.6929(2) 0.7110(2) 0.07903(16) 0.0142(4) Uani 1 1 d .
H1 H 0.5961 0.6826 0.1139 0.017 Uiso 1 1 calc R
N2 N 0.9759(2) 0.7441(2) -0.04463(15) 0.0129(4) Uani 1 1 d .
N3 N 0.8451(2) 0.8082(2) 0.26646(16) 0.0150(4) Uani 1 1 d .
N4 N 1.2659(2) 0.8512(2) -0.03465(16) 0.0152(4) Uani 1 1 d .
H4A H 1.2573 0.8866 0.0417 0.018 Uiso 1 1 calc R
H4B H 1.3629 0.8661 -0.0729 0.018 Uiso 1 1 calc R
C1 C 0.8276(3) 0.7705(2) 0.14307(19) 0.0133(4) Uani 1 1 d .
C2 C 1.1294(3) 0.7736(2) -0.09340(18) 0.0121(4) Uani 1 1 d .
C3 C 1.1505(3) 0.7101(3) -0.22438(19) 0.0166(4) Uani 1 1 d .
H3A H 1.2077 0.7966 -0.2728 0.025 Uiso 1 1 calc GR
H3B H 1.0369 0.6828 -0.2622 0.025 Uiso 1 1 calc GR
H3C H 1.2207 0.6099 -0.2225 0.025 Uiso 1 1 calc GR
C4 C 0.6981(3) 0.8036(3) 0.35216(19) 0.0161(4) Uani 1 1 d .
H4C H 0.5921 0.7626 0.3072 0.019 Uiso 1 1 calc R
H4D H 0.6773 0.9176 0.3832 0.019 Uiso 1 1 calc R
C5 C 0.7394(3) 0.6871(3) 0.4623(2) 0.0181(5) Uani 1 1 d .
H5A H 0.6453 0.6917 0.5216 0.022 Uiso 1 1 calc R
H5B H 0.7459 0.5706 0.4319 0.022 Uiso 1 1 calc R
C6 C 1.0433(3) 0.7313(3) 0.43898(19) 0.0173(5) Uani 1 1 d .
H6A H 1.0530 0.6165 0.4060 0.021 Uiso 1 1 calc R
H6B H 1.1530 0.7613 0.4839 0.021 Uiso 1 1 calc R
C7 C 1.0154(3) 0.8526(3) 0.33067(19) 0.0156(4) Uani 1 1 d .
H7A H 1.0145 0.9690 0.3619 0.019 Uiso 1 1 calc R
H7B H 1.1100 0.8432 0.2721 0.019 Uiso 1 1 calc R

loop_
_atom_site_aniso_label
_atom_site_aniso_U_11
_atom_site_aniso_U_22
_atom_site_aniso_U_33
_atom_site_aniso_U_23
_atom_site_aniso_U_13
_atom_site_aniso_U_12
Zn1 0.01141(13) 0.01382(13) 0.01201(14) -0.00056(9) 0.00001(9) -0.00062(9)
Cl1 0.0197(3) 0.0155(3) 0.0216(3) -0.00469(19) 0.0058(2) -0.0034(2)
Cl2 0.0141(3) 0.0162(2) 0.0144(3) 0.00147(18) 0.00024(19) 0.00088(19)
O1 0.0119(7) 0.0225(8) 0.0090(7) -0.0022(6) 0.0012(6) -0.0018(6)
O2 0.0176(8) 0.0291(9) 0.0100(8) 0.0011(6) 0.0004(6) 0.0008(7)
N1 0.0097(9) 0.0183(9) 0.0146(9) 0.0019(7) 0.0024(7) -0.0026(7)
N2 0.0156(9) 0.0171(9) 0.0059(9) -0.0016(6) 0.0002(7) -0.0001(7)
N3 0.0119(9) 0.0236(10) 0.0095(9) 0.0011(7) 0.0006(7) 0.0010(7)
N4 0.0115(9) 0.0221(10) 0.0120(9) -0.0021(7) 0.0021(7) -0.0014(7)
C1 0.0128(10) 0.0120(10) 0.0153(11) 0.0034(8) 0.0033(8) 0.0034(8)
C2 0.0141(10) 0.0103(10) 0.0120(11) 0.0025(7) -0.0001(8) 0.0026(8)
C3 0.0169(11) 0.0199(11) 0.0129(11) -0.0023(8) 0.0013(8) -0.0008(9)
C4 0.0152(11) 0.0211(11) 0.0121(11) -0.0008(8) 0.0012(8) 0.0013(9)
C5 0.0174(11) 0.0194(11) 0.0176(12) -0.0008(8) 0.0024(9) -0.0030(9)
C6 0.0153(11) 0.0239(12) 0.0128(11) -0.0011(8) -0.0009(8) 0.0025(9)
C7 0.0138(11) 0.0186(11) 0.0143(11) -0.0027(8) -0.0007(8) -0.0020(8)

loop_
_atom_type_symbol
_atom_type_description
_atom_type_scat_dispersion_real
_atom_type_scat_dispersion_imag
_atom_type_scat_source
C C 0.0033 0.0016 'International Tables Vol C Tables 4.2.6.8 and 6.1.1.4'
H H 0.0000 0.0000 'International Tables Vol C Tables 4.2.6.8 and 6.1.1.4'
Cl Cl 0.1484 0.1585 'International Tables Vol C Tables 4.2.6.8 and 6.1.1.4'
N N 0.0061 0.0033 'International Tables Vol C Tables 4.2.6.8 and 6.1.1.4'
O O 0.0106 0.0060 'International Tables Vol C Tables 4.2.6.8 and 6.1.1.4'
Zn Zn 0.2839 1.4301 'International Tables Vol C Tables 4.2.6.8 and 6.1.1.4'

loop_
_geom_angle_atom_site_label_1
_geom_angle_atom_site_label_2
_geom_angle_atom_site_label_3
_geom_angle
Cl1 Zn1 Cl2 109.74(2)
N1 Zn1 Cl1 123.56(5)
N1 Zn1 Cl2 112.64(5)
N1 Zn1 N2 78.94(7)
N2 Zn1 Cl1 117.75(5)
N2 Zn1 Cl2 110.90(5)
C1 O1 N2 112.38(14)
C5 O2 C6 110.59(15)
Zn1 N1 H1 122.1
C1 N1 Zn1 115.70(14)
C1 N1 H1 122.1
O1 N2 Zn1 110.70(11)
C2 N2 Zn1 138.16(14)
C2 N2 O1 109.11(15)
C1 N3 C4 123.45(17)
C1 N3 C7 123.49(17)
C4 N3 C7 113.02(16)
H4A N4 H4B 120.0
C2 N4 H4A 120.0
C2 N4 H4B 120.0
N1 C1 O1 119.54(18)
N1 C1 N3 129.64(19)
N3 C1 O1 110.80(17)
N2 C2 N4 125.27(19)
N2 C2 C3 116.24(18)
N4 C2 C3 118.47(18)
C2 C3 H3A 109.5
C2 C3 H3B 109.5
C2 C3 H3C 109.5
H3A C3 H3B 109.5
H3A C3 H3C 109.5
H3B C3 H3C 109.5
N3 C4 H4C 109.6
N3 C4 H4D 109.6
N3 C4 C5 110.10(17)
H4C C4 H4D 108.2
C5 C4 H4C 109.6
C5 C4 H4D 109.6
O2 C5 C4 111.22(16)
O2 C5 H5A 109.4
O2 C5 H5B 109.4
C4 C5 H5A 109.4
C4 C5 H5B 109.4
H5A C5 H5B 108.0
O2 C6 H6A 109.2
O2 C6 H6B 109.2
O2 C6 C7 111.86(17)
H6A C6 H6B 107.9
C7 C6 H6A 109.2
C7 C6 H6B 109.2
N3 C7 C6 108.27(16)
N3 C7 H7A 110.0
N3 C7 H7B 110.0
C6 C7 H7A 110.0
C6 C7 H7B 110.0
H7A C7 H7B 108.4

loop_
_geom_bond_atom_site_label_1
_geom_bond_atom_site_label_2
_geom_bond_distance
Zn1 Cl1 2.2126(5)
Zn1 Cl2 2.2687(5)
Zn1 N1 1.9912(17)
Zn1 N2 2.0470(17)
O1 N2 1.441(2)
O1 C1 1.366(2)
O2 C5 1.427(2)
O2 C6 1.432(3)
N1 H1 0.8600
N1 C1 1.288(3)
N2 C2 1.309(3)
N3 C1 1.342(3)
N3 C4 1.464(3)
N3 C7 1.476(2)
N4 H4A 0.8600
N4 H4B 0.8600
N4 C2 1.327(2)
C2 C3 1.489(3)
C3 H3A 0.9600
C3 H3B 0.9600
C3 H3C 0.9600
C4 H4C 0.9700
C4 H4D 0.9700
C4 C5 1.518(3)
C5 H5A 0.9700
C5 H5B 0.9700
C6 H6A 0.9700
C6 H6B 0.9700
C6 C7 1.511(3)
C7 H7A 0.9700
C7 H7B 0.9700

loop_
_geom_torsion_atom_site_label_1
_geom_torsion_atom_site_label_2
_geom_torsion_atom_site_label_3
_geom_torsion_atom_site_label_4
_geom_torsion
Zn1 N1 C1 O1 -2.6(2)
Zn1 N1 C1 N3 176.09(17)
Zn1 N2 C2 N4 160.63(16)
Zn1 N2 C2 C3 -20.9(3)
O1 N2 C2 N4 -0.8(3)
O1 N2 C2 C3 177.67(15)
O2 C6 C7 N3 -57.0(2)
N2 O1 C1 N1 -10.2(2)
N2 O1 C1 N3 170.90(15)
N3 C4 C5 O2 54.7(2)
C1 O1 N2 Zn1 17.23(17)
C1 O1 N2 C2 -175.91(16)
C1 N3 C4 C5 124.5(2)
C1 N3 C7 C6 -123.9(2)
C4 N3 C1 O1 171.90(17)
C4 N3 C1 N1 -6.8(3)
C4 N3 C7 C6 54.1(2)
C5 O2 C6 C7 60.6(2)
C6 O2 C5 C4 -58.5(2)
C7 N3 C1 O1 -10.4(3)
C7 N3 C1 N1 170.9(2)
C7 N3 C4 C5 -53.5(2)
